data_1526825
loop_
_publ_author_name
'Titov, Yu.A.'
'Sych, A.M.'
'Kapshuk, A.A.'
'Markiv, V.Ya.'
'Belyavina, N.M.'

_publ_section_title
;
 Interdependence of composition-structure properties for ferroelectrics of
 the type La4 Ti4-x Scx/2 Nbx/2 O14 with layered perovskite-like structure
;
_journal_name_full 'Dopov. Nats. Akad. Nauk. Ukr.'
_journal_page_first 158
_journal_page_last 162
_journal_volume 2001
_journal_year 2001
_chemical_formula_sum 'La4 Nb O14 Sc Ti2'
_chemical_name_systematic 'La4 (Ti Sc) (Ti Nb) O14'
_space_group_IT_number 33
_symmetry_space_group_name_Hall 'P 2c -2n'
_symmetry_space_group_name_H-M 'P n a 21'
_cell_angle_alpha 90
_cell_angle_beta 90
_cell_angle_gamma 90
_cell_formula_units_Z 4
_cell_length_a 26.074
_cell_length_b 7.905
_cell_length_c 5.594
_cell_volume 1153.007
_citation_journal_id_ASTM DNAUFL
_cod_data_source_file Titov_DNAUFL_2001_992.cif
_cod_data_source_block La4Nb1O14Sc1Ti2
_cod_original_formula_sum 'La4 Nb1 O14 Sc1 Ti2'
_cod_database_code 1526825

loop_
_symmetry_equiv_pos_as_xyz
x,y,z
-x,-y,z+1/2
-x+1/2,y+1/2,z+1/2
x+1/2,-y+1/2,z

loop_
_atom_site_label
_atom_site_type_symbol
_atom_site_fract_x
_atom_site_fract_y
_atom_site_fract_z
_atom_site_occupancy
_atom_site_U_iso_or_equiv
O11 O-2 0.361 0.168 0.993 1 0.0
Ti2 Ti+4 0.1948 0.1177 0.2799 0.5 0.0
O6 O-2 0.209 0.382 0.205 1 0.0
O2 O-2 0.049 0.116 0.1 1 0.0
O5 O-2 0.137 0.127 0.007 1 0.0
Ti4 Ti+4 0.4109 0.1182 0.2924 0.3725 0.0
La4 La+3 0.4622 0.3703 0.8248 1 0.0
O9 O-2 0.318 0.384 0.833 1 0.0
La3 La+3 0.3037 0.3708 0.25 1 0.0
O1 O-2 0.033 0.133 0.534 1 0.0
La1 La+3 0.0554 0.3688 0.2798 1 0.0
O14 O-2 0.465 0.114 0.094 1 0.0
O12 O-2 0.403 0.385 0.289 1 0.0
Nb1 Nb+5 0.311 0.1133 0.7838 0.3725 0.0
Sc1 Sc+3 0.0839 0.1206 0.8009 0.5 0.0
O13 O-2 0.462 0.184 0.506 1 0.0
Ti3 Ti+4 0.311 0.1133 0.7838 0.6275 0.0
O7 O-2 0.251 0.134 0.562 1 0.0
O4 O-2 0.158 0.139 0.555 1 0.0
O8 O-2 0.249 0.133 0.007 1 0.0
La2 La+3 0.1982 0.3664 0.7442 1 0.0
O10 O-2 0.344 0.113 0.462 1 0.0
O3 O-2 0.097 0.359 0.898 1 0.0
Ti1 Ti+4 0.0839 0.1206 0.8009 0.5 0.0
Sc2 Sc+3 0.1948 0.1177 0.2799 0.5 0.0
Nb2 Nb+5 0.4109 0.1182 0.2924 0.6275 0.0
